data_1537012
loop_
_publ_author_name
'Zemann, J.'

_publ_section_title
;
 Ueber die Struktur des Pharmakosiderits
;
_journal_name_full Experientia
_journal_page_first 452
_journal_page_last 452
_journal_volume 3
_journal_year 1947
_chemical_formula_sum 'As3 Fe4 O16'
_chemical_name_systematic 'K Fe4 (O H)4 (As O4)3 (H2 O)7'
_space_group_IT_number 215
_symmetry_space_group_name_Hall 'P -4 2 3'
_symmetry_space_group_name_H-M 'P -4 3 m'
_cell_angle_alpha 90
_cell_angle_beta 90
_cell_angle_gamma 90
_cell_formula_units_Z 1
_cell_length_a 7.94
_cell_length_b 7.94
_cell_length_c 7.94
_cell_volume 500.566
_citation_journal_id_ASTM EXPEAM
_cod_data_source_file Zemann_EXPEAM_1947_535.cif
_cod_data_source_block As3Fe4O16
_cod_original_cell_volume 500.5662
_cod_database_code 1537012

loop_
_symmetry_equiv_pos_as_xyz
x,y,z
y,-x,-z
-x,-y,z
-y,x,-z
x,-y,-z
-y,-x,z
-x,y,-z
y,x,z
z,x,y
x,-z,-y
-z,-x,y
-x,z,-y
z,-x,-y
-x,-z,y
-z,x,-y
x,z,y
y,z,x
y,-z,-x
-z,-y,x
-y,z,-x
z,y,x
-y,-z,x
-z,y,-x
z,-y,-x

loop_
_atom_site_label
_atom_site_type_symbol
_atom_site_fract_x
_atom_site_fract_y
_atom_site_fract_z
_atom_site_occupancy
_atom_site_U_iso_or_equiv
O1 O-2 0.125 0.125 0.375 1 0.0
O2 O-2 0.875 0.875 0.875 1 0.0
Fe1 Fe+3 0.125 0.125 0.125 1 0.0
As1 As+5 0.5 0 0 1 0.0
